data_4033087
loop_
_publ_author_name
'Wang, Huanan'
'Wang, Baiquan'
'Li, Bin'

_publ_section_title
;
 Synthesis of 3-Arylbenzofuran-2-ylphosphines via Rhodium-Catalyzed
 Redox-Neutral C-H Activation and Their Applications in
 Palladium-Catalyzed Cross-Coupling of Aryl Chlorides.
;
_journal_issue 18
_journal_name_full 'The Journal of organic chemistry'
_journal_page_first 9560
_journal_page_last 9569
_journal_paper_doi 10.1021/acs.joc.7b01566
_journal_volume 82
_journal_year 2017
_chemical_formula_sum 'C27 H21 O2 P S'
_chemical_formula_weight 440.47
_chemical_name_systematic
; 
 ? 
;
_space_group_IT_number 14
_symmetry_cell_setting monoclinic
_symmetry_space_group_name_Hall '-P 2yn'
_symmetry_space_group_name_H-M 'P 1 21/n 1'
_atom_sites_solution_hydrogens geom
_atom_sites_solution_primary direct
_atom_sites_solution_secondary difmap
_audit_creation_method SHELXL-97
_cell_angle_alpha 90.00
_cell_angle_beta 113.798(6)
_cell_angle_gamma 90.00
_cell_formula_units_Z 8
_cell_length_a 16.654(5)
_cell_length_b 16.844(4)
_cell_length_c 16.960(5)
_cell_measurement_reflns_used 11126
_cell_measurement_temperature 113(2)
_cell_measurement_theta_max 27.5
_cell_measurement_theta_min 3.3
_cell_volume 4353(2)
_computing_cell_refinement 'CrystalClear-SM Expert 2.1 b42'
_computing_data_collection 'CrystalClear-SM Expert 2.1 b42 (Rigaku, 2015)'
_computing_data_reduction 'CrystalClear-SM Expert 2.1 b42'
_computing_molecular_graphics 'CrystalStructure 4.1'
_computing_publication_material 'CrystalStructure 4.1 (Rigaku, 2014)'
_computing_structure_refinement 'SHELXL-97 (Sheldrick, 1997)'
_computing_structure_solution 'SHELXS-97 (Sheldrick, 1990)'
_diffrn_ambient_temperature 113(2)
_diffrn_detector_area_resol_mean 5.814
_diffrn_measured_fraction_theta_full 0.995
_diffrn_measured_fraction_theta_max 0.995
_diffrn_measurement_device_type 'Rigaku XtaLAB P200'
_diffrn_measurement_method '\w and \f scans'
_diffrn_radiation_monochromator multilayer
_diffrn_radiation_source 'rotating anode'
_diffrn_radiation_type MoK\a
_diffrn_radiation_wavelength 0.71073
_diffrn_reflns_av_R_equivalents 0.0342
_diffrn_reflns_av_sigmaI/netI 0.0197
_diffrn_reflns_limit_h_max 21
_diffrn_reflns_limit_h_min -21
_diffrn_reflns_limit_k_max 21
_diffrn_reflns_limit_k_min -21
_diffrn_reflns_limit_l_max 22
_diffrn_reflns_limit_l_min -21
_diffrn_reflns_number 54612
_diffrn_reflns_theta_full 27.49
_diffrn_reflns_theta_max 27.49
_diffrn_reflns_theta_min 3.14
_diffrn_standards_decay_% 0
_diffrn_standards_interval_count 0
_diffrn_standards_interval_time 0
_diffrn_standards_number 0
_exptl_absorpt_coefficient_mu 0.245
_exptl_absorpt_correction_T_max 0.9712
_exptl_absorpt_correction_T_min 0.9527
_exptl_absorpt_correction_type multi-scan
_exptl_absorpt_process_details 'REQAB (Rigaku, 1998)'
_exptl_crystal_colour Colorless
_exptl_crystal_density_diffrn 1.344
_exptl_crystal_density_method 'not measured'
_exptl_crystal_description Prism
_exptl_crystal_F_000 1840
_exptl_crystal_size_max 0.20
_exptl_crystal_size_mid 0.18
_exptl_crystal_size_min 0.12
_refine_diff_density_max 0.436
_refine_diff_density_min -0.293
_refine_diff_density_rms 0.044
_refine_ls_extinction_method none
_refine_ls_goodness_of_fit_ref 1.037
_refine_ls_hydrogen_treatment constr
_refine_ls_matrix_type full
_refine_ls_number_parameters 561
_refine_ls_number_reflns 9942
_refine_ls_number_restraints 0
_refine_ls_restrained_S_all 1.037
_refine_ls_R_factor_all 0.0345
_refine_ls_R_factor_gt 0.0304
_refine_ls_shift/su_max 0.004
_refine_ls_shift/su_mean 0.001
_refine_ls_structure_factor_coef Fsqd
_refine_ls_weighting_details 'calc w=1/[\s^2^(Fo^2^)+(0.0432P)^2^+1.7173P] where P=(Fo^2^+2Fc^2^)/3'
_refine_ls_weighting_scheme calc
_refine_ls_wR_factor_gt 0.0811
_refine_ls_wR_factor_ref 0.0830
_reflns_number_gt 8863
_reflns_number_total 9942
_reflns_threshold_expression >2sigma(I)
_cod_data_source_file jo7b01566_si_002.cif
_cod_data_source_block shelx_3ja
_cod_depositor_comments
;
The following automatic conversions were performed:

'_symmetry_cell_setting' value 'Monoclinic' changed to 'monoclinic'
according to
/home/data/users/saulius/crontab/automatic-downloads/current/ACS/lib/dictionaries/cif_core.dic
dictionary named 'cif_core.dic' version 2.4.2 from 2011-04-26.

'_exptl_absorpt_correction_type' value 'MULTI-SCAN' changed to
'multi-scan' according to
/home/data/users/saulius/crontab/automatic-downloads/current/ACS/lib/dictionaries/cif_core.dic
dictionary named 'cif_core.dic' version 2.4.2 from 2011-04-26.

'_refine_ls_hydrogen_treatment' value 'CONSTR' changed to 'constr'
according to
/home/data/users/saulius/crontab/automatic-downloads/current/ACS/lib/dictionaries/cif_core.dic
dictionary named 'cif_core.dic' version 2.4.2 from 2011-04-26.

Automatic conversion script
Id: cif_fix_values 4973 2017-02-22 13:04:09Z antanas 
;
_cod_original_sg_symbol_H-M P2(1)/n
_cod_database_code 4033087

loop_
_symmetry_equiv_pos_as_xyz
'x, y, z'
'-x+1/2, y+1/2, -z+1/2'
'-x, -y, -z'
'x-1/2, -y-1/2, z-1/2'

loop_
_atom_site_label
_atom_site_type_symbol
_atom_site_fract_x
_atom_site_fract_y
_atom_site_fract_z
_atom_site_U_iso_or_equiv
_atom_site_adp_type
_atom_site_occupancy
_atom_site_symmetry_multiplicity
_atom_site_calc_flag
_atom_site_refinement_flags
P1 P 0.23202(2) 0.825360(19) 0.21958(2) 0.01688(7) Uani 1 1 d .
P2 P 0.226774(19) 0.692587(17) 0.755158(19) 0.01368(7) Uani 1 1 d .
S1 S 0.11009(2) 0.79081(2) 0.16034(2) 0.02441(8) Uani 1 1 d .
S2 S 0.17298(2) 0.697219(19) 0.628938(19) 0.01977(7) Uani 1 1 d .
O1 O 0.30669(6) 0.68871(5) 0.21014(6) 0.01967(18) Uani 1 1 d .
O2 O 0.44881(6) 0.46407(6) 0.15278(6) 0.0269(2) Uani 1 1 d .
O3 O 0.15973(5) 0.82359(5) 0.78689(5) 0.01640(17) Uani 1 1 d .
O4 O 0.05194(6) 1.03922(5) 0.90844(6) 0.02317(19) Uani 1 1 d .
C1 C 0.27377(9) 0.81271(7) 0.33572(8) 0.0215(3) Uani 1 1 d .
C2 C 0.21301(11) 0.81912(9) 0.37329(10) 0.0305(3) Uani 1 1 d .
H2 H 0.1524 0.8266 0.3383 0.037 Uiso 1 1 calc R
C3 C 0.24248(13) 0.81440(10) 0.46258(11) 0.0405(4) Uani 1 1 d .
H3 H 0.2017 0.8180 0.4886 0.049 Uiso 1 1 calc R
C4 C 0.33090(14) 0.80450(10) 0.51352(10) 0.0444(4) Uani 1 1 d .
H4 H 0.3503 0.8018 0.5744 0.053 Uiso 1 1 calc R
C5 C 0.39160(13) 0.79844(10) 0.47685(10) 0.0435(4) Uani 1 1 d .
H5 H 0.4522 0.7921 0.5123 0.052 Uiso 1 1 calc R
C6 C 0.36276(11) 0.80175(9) 0.38718(9) 0.0320(3) Uani 1 1 d .
H6 H 0.4036 0.7965 0.3614 0.038 Uiso 1 1 calc R
C7 C 0.25195(8) 0.92881(7) 0.20399(8) 0.0181(2) Uani 1 1 d .
C8 C 0.33585(8) 0.96186(8) 0.24636(8) 0.0223(3) Uani 1 1 d .
H8 H 0.3828 0.9303 0.2844 0.027 Uiso 1 1 calc R
C9 C 0.35003(9) 1.04070(8) 0.23246(9) 0.0264(3) Uani 1 1 d .
H9 H 0.4069 1.0631 0.2607 0.032 Uiso 1 1 calc R
C10 C 0.28126(10) 1.08726(8) 0.17721(9) 0.0273(3) Uani 1 1 d .
H10 H 0.2914 1.1413 0.1678 0.033 Uiso 1 1 calc R
C11 C 0.19796(9) 1.05494(8) 0.13580(9) 0.0264(3) Uani 1 1 d .
H11 H 0.1512 1.0869 0.0983 0.032 Uiso 1 1 calc R
C12 C 0.18277(8) 0.97578(8) 0.14910(8) 0.0217(2) Uani 1 1 d .
H12 H 0.1257 0.9538 0.1210 0.026 Uiso 1 1 calc R
C13 C 0.30593(8) 0.76858(7) 0.18783(8) 0.0177(2) Uani 1 1 d .
C14 C 0.35877(8) 0.78219(7) 0.14494(7) 0.0167(2) Uani 1 1 d .
C15 C 0.39794(8) 0.70602(7) 0.14163(7) 0.0171(2) Uani 1 1 d .
C16 C 0.36222(8) 0.65121(8) 0.18042(7) 0.0183(2) Uani 1 1 d .
C17 C 0.37800(8) 0.57056(8) 0.18493(8) 0.0208(2) Uani 1 1 d .
H17 H 0.3513 0.5350 0.2106 0.025 Uiso 1 1 calc R
C18 C 0.43560(8) 0.54465(8) 0.14934(8) 0.0202(2) Uani 1 1 d .
C19 C 0.47597(8) 0.59801(8) 0.11282(8) 0.0210(2) Uani 1 1 d .
H19 H 0.5166 0.5786 0.0910 0.025 Uiso 1 1 calc R
C20 C 0.45734(8) 0.67859(8) 0.10819(8) 0.0197(2) Uani 1 1 d .
H20 H 0.4842 0.7144 0.0829 0.024 Uiso 1 1 calc R
C21 C 0.50822(10) 0.43356(9) 0.11900(10) 0.0309(3) Uani 1 1 d .
H21A H 0.4876 0.4478 0.0580 0.046 Uiso 1 1 calc R
H21B H 0.5112 0.3756 0.1249 0.046 Uiso 1 1 calc R
H21C H 0.5666 0.4563 0.1509 0.046 Uiso 1 1 calc R
C22 C 0.37230(8) 0.85624(7) 0.10521(7) 0.0160(2) Uani 1 1 d .
C23 C 0.45758(8) 0.88471(8) 0.12624(8) 0.0195(2) Uani 1 1 d .
H23 H 0.5065 0.8554 0.1647 0.023 Uiso 1 1 calc R
C24 C 0.47107(8) 0.95539(8) 0.09131(8) 0.0233(3) Uani 1 1 d .
H24 H 0.5289 0.9751 0.1072 0.028 Uiso 1 1 calc R
C25 C 0.39975(9) 0.99737(8) 0.03298(8) 0.0236(3) Uani 1 1 d .
H25 H 0.4089 1.0458 0.0092 0.028 Uiso 1 1 calc R
C26 C 0.31508(8) 0.96822(8) 0.00964(8) 0.0223(3) Uani 1 1 d .
H26 H 0.2666 0.9965 -0.0308 0.027 Uiso 1 1 calc R
C27 C 0.30109(8) 0.89790(7) 0.04515(8) 0.0186(2) Uani 1 1 d .
H27 H 0.2432 0.8781 0.0287 0.022 Uiso 1 1 calc R
C28 C 0.24493(7) 0.59266(7) 0.79797(8) 0.0159(2) Uani 1 1 d .
C29 C 0.21732(8) 0.52928(7) 0.73989(8) 0.0201(2) Uani 1 1 d .
H29 H 0.1900 0.5393 0.6797 0.024 Uiso 1 1 calc R
C30 C 0.22986(9) 0.45165(8) 0.77028(9) 0.0259(3) Uani 1 1 d .
H30 H 0.2111 0.4086 0.7308 0.031 Uiso 1 1 calc R
C31 C 0.26975(9) 0.43700(8) 0.85814(9) 0.0263(3) Uani 1 1 d .
H31 H 0.2783 0.3838 0.8786 0.032 Uiso 1 1 calc R
C32 C 0.29739(8) 0.49972(8) 0.91664(9) 0.0233(3) Uani 1 1 d .
H32 H 0.3241 0.4893 0.9768 0.028 Uiso 1 1 calc R
C33 C 0.28579(8) 0.57758(7) 0.88684(8) 0.0187(2) Uani 1 1 d .
H33 H 0.3055 0.6204 0.9265 0.022 Uiso 1 1 calc R
C34 C 0.33335(7) 0.74190(7) 0.80082(7) 0.0147(2) Uani 1 1 d .
C35 C 0.36865(8) 0.77249(7) 0.88466(8) 0.0192(2) Uani 1 1 d .
H35 H 0.3359 0.7700 0.9193 0.023 Uiso 1 1 calc R
C36 C 0.45207(9) 0.80671(8) 0.91728(9) 0.0249(3) Uani 1 1 d .
H36 H 0.4759 0.8277 0.9741 0.030 Uiso 1 1 calc R
C37 C 0.50042(9) 0.81025(8) 0.86712(9) 0.0267(3) Uani 1 1 d .
H37 H 0.5575 0.8330 0.8899 0.032 Uiso 1 1 calc R
C38 C 0.46529(9) 0.78051(8) 0.78350(9) 0.0244(3) Uani 1 1 d .
H38 H 0.4982 0.7831 0.7490 0.029 Uiso 1 1 calc R
C39 C 0.38180(8) 0.74688(7) 0.75037(8) 0.0187(2) Uani 1 1 d .
H39 H 0.3577 0.7272 0.6930 0.022 Uiso 1 1 calc R
C40 C 0.16452(7) 0.74252(7) 0.80586(7) 0.0153(2) Uani 1 1 d .
C41 C 0.12654(7) 0.72563(7) 0.86206(7) 0.0155(2) Uani 1 1 d .
C42 C 0.09605(7) 0.80122(7) 0.88010(7) 0.0157(2) Uani 1 1 d .
C43 C 0.11892(7) 0.85842(7) 0.83379(7) 0.0151(2) Uani 1 1 d .
C44 C 0.10582(7) 0.93956(7) 0.83764(7) 0.0167(2) Uani 1 1 d .
H44 H 0.1224 0.9769 0.8050 0.020 Uiso 1 1 calc R
C45 C 0.06664(8) 0.96222(7) 0.89275(8) 0.0177(2) Uani 1 1 d .
C46 C 0.03995(8) 0.90576(8) 0.93886(8) 0.0193(2) Uani 1 1 d .
H46 H 0.0116 0.9232 0.9744 0.023 Uiso 1 1 calc R
C47 C 0.05431(8) 0.82585(7) 0.93312(8) 0.0182(2) Uani 1 1 d .
H47 H 0.0363 0.7882 0.9644 0.022 Uiso 1 1 calc R
C48 C 0.08259(9) 1.09968(8) 0.86851(9) 0.0248(3) Uani 1 1 d .
H48A H 0.1456 1.0926 0.8842 0.037 Uiso 1 1 calc R
H48B H 0.0722 1.1519 0.8881 0.037 Uiso 1 1 calc R
H48C H 0.0510 1.0961 0.8058 0.037 Uiso 1 1 calc R
C49 C 0.11982(8) 0.65135(7) 0.90574(8) 0.0171(2) Uani 1 1 d .
C50 C 0.08364(8) 0.58092(8) 0.86188(8) 0.0206(2) Uani 1 1 d .
H50 H 0.0622 0.5790 0.8008 0.025 Uiso 1 1 calc R
C51 C 0.07902(9) 0.51377(8) 0.90750(9) 0.0267(3) Uani 1 1 d .
H51 H 0.0551 0.4660 0.8775 0.032 Uiso 1 1 calc R
C52 C 0.10924(9) 0.51603(9) 0.99691(9) 0.0294(3) Uani 1 1 d .
H52 H 0.1060 0.4699 1.0277 0.035 Uiso 1 1 calc R
C53 C 0.14398(10) 0.58557(9) 1.04071(9) 0.0278(3) Uani 1 1 d .
H53 H 0.1642 0.5873 1.1017 0.033 Uiso 1 1 calc R
C54 C 0.14939(9) 0.65293(8) 0.99573(8) 0.0223(3) Uani 1 1 d .
H54 H 0.1733 0.7005 1.0263 0.027 Uiso 1 1 calc R

loop_
_atom_site_aniso_label
_atom_site_aniso_U_11
_atom_site_aniso_U_22
_atom_site_aniso_U_33
_atom_site_aniso_U_23
_atom_site_aniso_U_13
_atom_site_aniso_U_12
P1 0.01984(15) 0.01783(15) 0.01715(15) 0.00077(11) 0.01179(12) 0.00304(11)
P2 0.01514(14) 0.01330(14) 0.01385(14) -0.00018(10) 0.00716(11) 0.00050(10)
S1 0.02090(15) 0.02740(17) 0.02870(17) -0.00099(13) 0.01392(13) -0.00094(12)
S2 0.02105(15) 0.02396(16) 0.01367(14) 0.00000(11) 0.00637(11) -0.00058(11)
O1 0.0255(4) 0.0179(4) 0.0226(4) 0.0021(3) 0.0169(4) 0.0048(3)
O2 0.0313(5) 0.0212(5) 0.0329(5) 0.0020(4) 0.0179(4) 0.0080(4)
O3 0.0202(4) 0.0140(4) 0.0192(4) 0.0023(3) 0.0123(3) 0.0035(3)
O4 0.0288(5) 0.0182(4) 0.0280(5) 0.0000(4) 0.0171(4) 0.0055(4)
C1 0.0352(7) 0.0161(6) 0.0185(6) 0.0013(4) 0.0165(5) 0.0048(5)
C2 0.0420(8) 0.0298(7) 0.0295(7) -0.0036(6) 0.0247(7) -0.0017(6)
C3 0.0674(12) 0.0382(9) 0.0325(8) -0.0019(7) 0.0372(9) -0.0004(8)
C4 0.0849(14) 0.0339(8) 0.0214(7) 0.0087(6) 0.0287(8) 0.0199(8)
C5 0.0615(11) 0.0441(9) 0.0206(7) 0.0077(6) 0.0120(7) 0.0326(8)
C6 0.0423(8) 0.0354(8) 0.0211(7) 0.0056(6) 0.0158(6) 0.0206(7)
C7 0.0222(6) 0.0190(6) 0.0165(5) -0.0005(4) 0.0115(5) 0.0030(5)
C8 0.0227(6) 0.0239(6) 0.0195(6) 0.0005(5) 0.0076(5) 0.0033(5)
C9 0.0266(7) 0.0254(7) 0.0269(7) -0.0039(5) 0.0104(5) -0.0045(5)
C10 0.0357(7) 0.0189(6) 0.0321(7) 0.0004(5) 0.0187(6) 0.0012(5)
C11 0.0282(7) 0.0231(6) 0.0296(7) 0.0050(5) 0.0135(6) 0.0089(5)
C12 0.0213(6) 0.0230(6) 0.0225(6) 0.0008(5) 0.0105(5) 0.0040(5)
C13 0.0209(6) 0.0178(6) 0.0168(5) 0.0015(4) 0.0099(5) 0.0029(4)
C14 0.0167(5) 0.0204(6) 0.0132(5) -0.0010(4) 0.0062(4) 0.0016(4)
C15 0.0168(5) 0.0205(6) 0.0139(5) -0.0001(4) 0.0062(4) 0.0025(4)
C16 0.0191(6) 0.0221(6) 0.0160(5) -0.0003(4) 0.0097(5) 0.0040(5)
C17 0.0227(6) 0.0213(6) 0.0205(6) 0.0023(5) 0.0109(5) 0.0034(5)
C18 0.0203(6) 0.0209(6) 0.0176(6) 0.0004(5) 0.0056(5) 0.0062(5)
C19 0.0193(6) 0.0277(6) 0.0179(6) -0.0008(5) 0.0095(5) 0.0059(5)
C20 0.0186(6) 0.0257(6) 0.0166(6) 0.0014(5) 0.0090(5) 0.0028(5)
C21 0.0383(8) 0.0267(7) 0.0345(8) 0.0041(6) 0.0217(7) 0.0128(6)
C22 0.0183(5) 0.0192(6) 0.0128(5) -0.0014(4) 0.0086(4) 0.0006(4)
C23 0.0163(5) 0.0253(6) 0.0172(6) -0.0025(5) 0.0071(5) 0.0016(5)
C24 0.0193(6) 0.0286(7) 0.0248(6) -0.0054(5) 0.0118(5) -0.0061(5)
C25 0.0301(7) 0.0218(6) 0.0224(6) -0.0002(5) 0.0144(5) -0.0043(5)
C26 0.0228(6) 0.0240(6) 0.0179(6) 0.0027(5) 0.0059(5) 0.0012(5)
C27 0.0159(5) 0.0238(6) 0.0157(5) -0.0010(5) 0.0060(4) -0.0019(5)
C28 0.0154(5) 0.0139(5) 0.0203(6) -0.0002(4) 0.0093(5) 0.0000(4)
C29 0.0213(6) 0.0193(6) 0.0217(6) -0.0029(5) 0.0108(5) -0.0009(5)
C30 0.0323(7) 0.0158(6) 0.0340(7) -0.0053(5) 0.0179(6) -0.0030(5)
C31 0.0306(7) 0.0150(6) 0.0372(7) 0.0049(5) 0.0177(6) 0.0024(5)
C32 0.0221(6) 0.0221(6) 0.0256(6) 0.0058(5) 0.0093(5) 0.0025(5)
C33 0.0182(6) 0.0175(6) 0.0206(6) 0.0000(5) 0.0078(5) 0.0004(4)
C34 0.0164(5) 0.0116(5) 0.0169(5) -0.0001(4) 0.0075(4) 0.0007(4)
C35 0.0232(6) 0.0187(6) 0.0182(6) -0.0025(5) 0.0109(5) -0.0021(5)
C36 0.0272(7) 0.0241(6) 0.0219(6) -0.0065(5) 0.0083(5) -0.0065(5)
C37 0.0224(6) 0.0257(7) 0.0323(7) -0.0056(5) 0.0112(6) -0.0088(5)
C38 0.0250(6) 0.0245(6) 0.0303(7) -0.0029(5) 0.0179(6) -0.0039(5)
C39 0.0228(6) 0.0164(5) 0.0199(6) -0.0022(4) 0.0118(5) -0.0009(5)
C40 0.0168(5) 0.0139(5) 0.0158(5) 0.0012(4) 0.0071(4) 0.0019(4)
C41 0.0141(5) 0.0171(6) 0.0146(5) -0.0002(4) 0.0053(4) -0.0003(4)
C42 0.0141(5) 0.0179(6) 0.0149(5) 0.0002(4) 0.0056(4) 0.0004(4)
C43 0.0131(5) 0.0191(6) 0.0142(5) 0.0004(4) 0.0065(4) 0.0021(4)
C44 0.0167(5) 0.0169(6) 0.0171(5) 0.0023(4) 0.0076(4) 0.0026(4)
C45 0.0152(5) 0.0187(6) 0.0180(6) -0.0009(4) 0.0056(4) 0.0036(4)
C46 0.0174(6) 0.0245(6) 0.0187(6) -0.0018(5) 0.0101(5) 0.0015(5)
C47 0.0178(5) 0.0219(6) 0.0174(6) 0.0002(5) 0.0096(5) -0.0016(5)
C48 0.0279(7) 0.0170(6) 0.0329(7) 0.0012(5) 0.0159(6) 0.0043(5)
C49 0.0163(5) 0.0180(6) 0.0190(6) 0.0026(4) 0.0094(5) 0.0009(4)
C50 0.0185(6) 0.0215(6) 0.0205(6) 0.0007(5) 0.0066(5) -0.0021(5)
C51 0.0248(6) 0.0206(6) 0.0328(7) 0.0016(5) 0.0094(6) -0.0062(5)
C52 0.0313(7) 0.0251(7) 0.0343(7) 0.0123(6) 0.0158(6) -0.0011(6)
C53 0.0333(7) 0.0310(7) 0.0220(6) 0.0069(5) 0.0140(6) 0.0011(6)
C54 0.0268(6) 0.0215(6) 0.0202(6) 0.0008(5) 0.0110(5) -0.0001(5)

loop_
_atom_type_symbol
_atom_type_description
_atom_type_scat_dispersion_real
_atom_type_scat_dispersion_imag
_atom_type_scat_source
C C 0.0033 0.0016 'International Tables Vol C Tables 4.2.6.8 and 6.1.1.4'
H H 0.0000 0.0000 'International Tables Vol C Tables 4.2.6.8 and 6.1.1.4'
O O 0.0106 0.0060 'International Tables Vol C Tables 4.2.6.8 and 6.1.1.4'
P P 0.1023 0.0942 'International Tables Vol C Tables 4.2.6.8 and 6.1.1.4'
S S 0.1246 0.1234 'International Tables Vol C Tables 4.2.6.8 and 6.1.1.4'

loop_
_geom_angle_atom_site_label_1
_geom_angle_atom_site_label_2
_geom_angle_atom_site_label_3
_geom_angle
C13 P1 C7 106.19(6)
C13 P1 C1 104.63(6)
C7 P1 C1 104.97(6)
C13 P1 S1 112.39(5)
C7 P1 S1 115.10(4)
C1 P1 S1 112.69(5)
C40 P2 C28 106.14(5)
C40 P2 C34 103.51(6)
C28 P2 C34 106.06(5)
C40 P2 S2 113.92(4)
C28 P2 S2 113.82(4)
C34 P2 S2 112.52(4)
C16 O1 C13 106.11(9)
C18 O2 C21 117.72(11)
C43 O3 C40 106.28(9)
C45 O4 C48 117.31(10)
C6 C1 C2 120.36(13)
C6 C1 P1 122.58(10)
C2 C1 P1 116.95(11)
C3 C2 C1 119.20(15)
C3 C2 H2 120.4
C1 C2 H2 120.4
C4 C3 C2 120.32(15)
C4 C3 H3 119.8
C2 C3 H3 119.8
C3 C4 C5 120.85(14)
C3 C4 H4 119.6
C5 C4 H4 119.6
C4 C5 C6 119.44(16)
C4 C5 H5 120.3
C6 C5 H5 120.3
C1 C6 C5 119.81(14)
C1 C6 H6 120.1
C5 C6 H6 120.1
C12 C7 C8 119.95(12)
C12 C7 P1 119.40(10)
C8 C7 P1 120.65(9)
C9 C8 C7 119.74(12)
C9 C8 H8 120.1
C7 C8 H8 120.1
C8 C9 C10 120.26(13)
C8 C9 H9 119.9
C10 C9 H9 119.9
C11 C10 C9 120.15(13)
C11 C10 H10 119.9
C9 C10 H10 119.9
C10 C11 C12 120.22(12)
C10 C11 H11 119.9
C12 C11 H11 119.9
C11 C12 C7 119.67(12)
C11 C12 H12 120.2
C7 C12 H12 120.2
C14 C13 O1 111.60(10)
C14 C13 P1 137.09(10)
O1 C13 P1 111.26(8)
C13 C14 C15 105.55(10)
C13 C14 C22 129.27(11)
C15 C14 C22 125.12(10)
C16 C15 C20 118.45(11)
C16 C15 C14 106.40(10)
C20 C15 C14 135.13(11)
O1 C16 C17 125.04(11)
O1 C16 C15 110.28(10)
C17 C16 C15 124.63(11)
C16 C17 C18 115.68(12)
C16 C17 H17 122.2
C18 C17 H17 122.2
O2 C18 C17 114.70(11)
O2 C18 C19 123.62(11)
C17 C18 C19 121.68(12)
C20 C19 C18 120.94(11)
C20 C19 H19 119.5
C18 C19 H19 119.5
C19 C20 C15 118.53(11)
C19 C20 H20 120.7
C15 C20 H20 120.7
O2 C21 H21A 109.5
O2 C21 H21B 109.5
H21A C21 H21B 109.5
O2 C21 H21C 109.5
H21A C21 H21C 109.5
H21B C21 H21C 109.5
C27 C22 C23 119.16(11)
C27 C22 C14 120.96(11)
C23 C22 C14 119.87(11)
C24 C23 C22 120.45(11)
C24 C23 H23 119.8
C22 C23 H23 119.8
C23 C24 C25 120.00(12)
C23 C24 H24 120.0
C25 C24 H24 120.0
C26 C25 C24 119.92(12)
C26 C25 H25 120.0
C24 C25 H25 120.0
C27 C26 C25 120.33(12)
C27 C26 H26 119.8
C25 C26 H26 119.8
C26 C27 C22 120.08(11)
C26 C27 H27 120.0
C22 C27 H27 120.0
C29 C28 C33 119.81(11)
C29 C28 P2 118.24(9)
C33 C28 P2 121.94(9)
C30 C29 C28 119.96(12)
C30 C29 H29 120.0
C28 C29 H29 120.0
C31 C30 C29 120.05(12)
C31 C30 H30 120.0
C29 C30 H30 120.0
C30 C31 C32 120.48(12)
C30 C31 H31 119.8
C32 C31 H31 119.8
C33 C32 C31 119.89(12)
C33 C32 H32 120.1
C31 C32 H32 120.1
C32 C33 C28 119.79(11)
C32 C33 H33 120.1
C28 C33 H33 120.1
C39 C34 C35 119.41(11)
C39 C34 P2 118.10(9)
C35 C34 P2 122.46(9)
C36 C35 C34 119.85(11)
C36 C35 H35 120.1
C34 C35 H35 120.1
C37 C36 C35 120.35(12)
C37 C36 H36 119.8
C35 C36 H36 119.8
C36 C37 C38 119.99(12)
C36 C37 H37 120.0
C38 C37 H37 120.0
C37 C38 C39 119.90(12)
C37 C38 H38 120.0
C39 C38 H38 120.0
C38 C39 C34 120.48(11)
C38 C39 H39 119.8
C34 C39 H39 119.8
C41 C40 O3 111.32(10)
C41 C40 P2 138.76(9)
O3 C40 P2 109.68(8)
C40 C41 C42 105.31(10)
C40 C41 C49 132.29(11)
C42 C41 C49 122.22(10)
C43 C42 C47 118.48(11)
C43 C42 C41 106.89(10)
C47 C42 C41 134.58(11)
O3 C43 C44 124.94(10)
O3 C43 C42 110.17(10)
C44 C43 C42 124.83(11)
C43 C44 C45 115.23(11)
C43 C44 H44 122.4
C45 C44 H44 122.4
O4 C45 C44 124.10(11)
O4 C45 C46 114.24(10)
C44 C45 C46 121.65(11)
C47 C46 C45 121.10(11)
C47 C46 H46 119.4
C45 C46 H46 119.4
C46 C47 C42 118.64(11)
C46 C47 H47 120.7
C42 C47 H47 120.7
O4 C48 H48A 109.5
O4 C48 H48B 109.5
H48A C48 H48B 109.5
O4 C48 H48C 109.5
H48A C48 H48C 109.5
H48B C48 H48C 109.5
C50 C49 C54 118.76(11)
C50 C49 C41 123.57(11)
C54 C49 C41 117.66(11)
C51 C50 C49 120.14(12)
C51 C50 H50 119.9
C49 C50 H50 119.9
C50 C51 C52 120.48(13)
C50 C51 H51 119.8
C52 C51 H51 119.8
C53 C52 C51 119.82(12)
C53 C52 H52 120.1
C51 C52 H52 120.1
C52 C53 C54 120.15(13)
C52 C53 H53 119.9
C54 C53 H53 119.9
C53 C54 C49 120.64(12)
C53 C54 H54 119.7
C49 C54 H54 119.7

loop_
_geom_bond_atom_site_label_1
_geom_bond_atom_site_label_2
_geom_bond_distance
P1 C13 1.8041(13)
P1 C7 1.8130(13)
P1 C1 1.8174(14)
P1 S1 1.9557(7)
P2 C40 1.8003(12)
P2 C28 1.8096(13)
P2 C34 1.8249(13)
P2 S2 1.9605(7)
O1 C16 1.3726(14)
O1 C13 1.3962(15)
O2 C18 1.3724(16)
O2 C21 1.4243(16)
O3 C43 1.3692(13)
O3 C40 1.3979(14)
O4 C45 1.3658(15)
O4 C48 1.4265(16)
C1 C6 1.396(2)
C1 C2 1.4006(18)
C2 C3 1.393(2)
C2 H2 0.9500
C3 C4 1.384(3)
C3 H3 0.9500
C4 C5 1.388(3)
C4 H4 0.9500
C5 C6 1.399(2)
C5 H5 0.9500
C6 H6 0.9500
C7 C12 1.3981(17)
C7 C8 1.4030(18)
C8 C9 1.3856(19)
C8 H8 0.9500
C9 C10 1.392(2)
C9 H9 0.9500
C10 C11 1.389(2)
C10 H10 0.9500
C11 C12 1.3923(19)
C11 H11 0.9500
C12 H12 0.9500
C13 C14 1.3685(16)
C14 C15 1.4507(17)
C14 C22 1.4774(17)
C15 C16 1.3982(17)
C15 C20 1.4022(16)
C16 C17 1.3799(18)
C17 C18 1.3937(17)
C17 H17 0.9500
C18 C19 1.4071(18)
C19 C20 1.3874(18)
C19 H19 0.9500
C20 H20 0.9500
C21 H21A 0.9800
C21 H21B 0.9800
C21 H21C 0.9800
C22 C27 1.4005(17)
C22 C23 1.4020(17)
C23 C24 1.3878(19)
C23 H23 0.9500
C24 C25 1.3932(19)
C24 H24 0.9500
C25 C26 1.3912(19)
C25 H25 0.9500
C26 C27 1.3905(18)
C26 H26 0.9500
C27 H27 0.9500
C28 C29 1.3984(17)
C28 C33 1.4041(17)
C29 C30 1.3901(18)
C29 H29 0.9500
C30 C31 1.387(2)
C30 H30 0.9500
C31 C32 1.394(2)
C31 H31 0.9500
C32 C33 1.3906(18)
C32 H32 0.9500
C33 H33 0.9500
C34 C39 1.3956(16)
C34 C35 1.3993(17)
C35 C36 1.3958(18)
C35 H35 0.9500
C36 C37 1.3886(19)
C36 H36 0.9500
C37 C38 1.391(2)
C37 H37 0.9500
C38 C39 1.3927(18)
C38 H38 0.9500
C39 H39 0.9500
C40 C41 1.3696(16)
C41 C42 1.4485(16)
C41 C49 1.4811(16)
C42 C43 1.3898(16)
C42 C47 1.4030(16)
C43 C44 1.3898(17)
C44 C45 1.3918(16)
C44 H44 0.9500
C45 C46 1.4121(17)
C46 C47 1.3774(18)
C46 H46 0.9500
C47 H47 0.9500
C48 H48A 0.9800
C48 H48B 0.9800
C48 H48C 0.9800
C49 C50 1.4006(17)
C49 C54 1.4022(17)
C50 C51 1.3900(18)
C50 H50 0.9500
C51 C52 1.392(2)
C51 H51 0.9500
C52 C53 1.383(2)
C52 H52 0.9500
C53 C54 1.3902(18)
C53 H53 0.9500
C54 H54 0.9500

loop_
_geom_torsion_atom_site_label_1
_geom_torsion_atom_site_label_2
_geom_torsion_atom_site_label_3
_geom_torsion_atom_site_label_4
_geom_torsion
C13 P1 C1 C6 30.89(13)
C7 P1 C1 C6 -80.71(12)
S1 P1 C1 C6 153.29(11)
C13 P1 C1 C2 -152.84(10)
C7 P1 C1 C2 95.57(11)
S1 P1 C1 C2 -30.43(11)
C6 C1 C2 C3 0.0(2)
P1 C1 C2 C3 -176.39(11)
C1 C2 C3 C4 0.8(2)
C2 C3 C4 C5 -0.5(3)
C3 C4 C5 C6 -0.5(3)
C2 C1 C6 C5 -1.0(2)
P1 C1 C6 C5 175.11(12)
C4 C5 C6 C1 1.3(2)
C13 P1 C7 C12 121.93(10)
C1 P1 C7 C12 -127.59(10)
S1 P1 C7 C12 -3.10(11)
C13 P1 C7 C8 -58.04(11)
C1 P1 C7 C8 52.44(11)
S1 P1 C7 C8 176.93(8)
C12 C7 C8 C9 -1.04(18)
P1 C7 C8 C9 178.93(10)
C7 C8 C9 C10 0.49(19)
C8 C9 C10 C11 0.1(2)
C9 C10 C11 C12 -0.2(2)
C10 C11 C12 C7 -0.37(19)
C8 C7 C12 C11 0.97(18)
P1 C7 C12 C11 -178.99(10)
C16 O1 C13 C14 0.24(13)
C16 O1 C13 P1 177.93(8)
C7 P1 C13 C14 -12.81(15)
C1 P1 C13 C14 -123.53(14)
S1 P1 C13 C14 113.87(13)
C7 P1 C13 O1 170.34(8)
C1 P1 C13 O1 59.63(10)
S1 P1 C13 O1 -62.97(9)
O1 C13 C14 C15 -1.61(13)
P1 C13 C14 C15 -178.45(11)
O1 C13 C14 C22 175.56(11)
P1 C13 C14 C22 -1.3(2)
C13 C14 C15 C16 2.34(13)
C22 C14 C15 C16 -174.99(11)
C13 C14 C15 C20 -179.60(14)
C22 C14 C15 C20 3.1(2)
C13 O1 C16 C17 -176.26(12)
C13 O1 C16 C15 1.33(13)
C20 C15 C16 O1 179.26(10)
C14 C15 C16 O1 -2.30(13)
C20 C15 C16 C17 -3.14(19)
C14 C15 C16 C17 175.30(12)
O1 C16 C17 C18 178.82(11)
C15 C16 C17 C18 1.58(19)
C21 O2 C18 C17 -178.86(12)
C21 O2 C18 C19 1.38(18)
C16 C17 C18 O2 -178.60(11)
C16 C17 C18 C19 1.17(18)
O2 C18 C19 C20 177.44(12)
C17 C18 C19 C20 -2.31(19)
C18 C19 C20 C15 0.70(18)
C16 C15 C20 C19 1.87(17)
C14 C15 C20 C19 -176.01(13)
C13 C14 C22 C27 -53.77(18)
C15 C14 C22 C27 122.91(13)
C13 C14 C22 C23 127.59(14)
C15 C14 C22 C23 -55.73(16)
C27 C22 C23 C24 3.21(17)
C14 C22 C23 C24 -178.13(11)
C22 C23 C24 C25 -1.88(18)
C23 C24 C25 C26 -0.19(19)
C24 C25 C26 C27 0.90(19)
C25 C26 C27 C22 0.46(19)
C23 C22 C27 C26 -2.49(17)
C14 C22 C27 C26 178.86(11)
C40 P2 C28 C29 123.94(10)
C34 P2 C28 C29 -126.41(9)
S2 P2 C28 C29 -2.16(10)
C40 P2 C28 C33 -56.30(11)
C34 P2 C28 C33 53.35(11)
S2 P2 C28 C33 177.60(8)
C33 C28 C29 C30 0.43(18)
P2 C28 C29 C30 -179.80(10)
C28 C29 C30 C31 -0.03(19)
C29 C30 C31 C32 0.1(2)
C30 C31 C32 C33 -0.7(2)
C31 C32 C33 C28 1.07(19)
C29 C28 C33 C32 -0.95(18)
P2 C28 C33 C32 179.29(9)
C40 P2 C34 C39 -149.85(9)
C28 P2 C34 C39 98.64(10)
S2 P2 C34 C39 -26.41(10)
C40 P2 C34 C35 31.99(11)
C28 P2 C34 C35 -79.53(11)
S2 P2 C34 C35 155.42(9)
C39 C34 C35 C36 -0.76(18)
P2 C34 C35 C36 177.39(10)
C34 C35 C36 C37 -0.3(2)
C35 C36 C37 C38 0.8(2)
C36 C37 C38 C39 -0.3(2)
C37 C38 C39 C34 -0.8(2)
C35 C34 C39 C38 1.28(18)
P2 C34 C39 C38 -176.94(10)
C43 O3 C40 C41 1.03(13)
C43 O3 C40 P2 -174.49(7)
C28 P2 C40 C41 -3.13(15)
C34 P2 C40 C41 -114.58(14)
S2 P2 C40 C41 122.91(13)
C28 P2 C40 O3 170.54(8)
C34 P2 C40 O3 59.09(9)
S2 P2 C40 O3 -63.42(8)
O3 C40 C41 C42 -0.25(13)
P2 C40 C41 C42 173.35(11)
O3 C40 C41 C49 -175.39(11)
P2 C40 C41 C49 -1.8(2)
C40 C41 C42 C43 -0.61(13)
C49 C41 C42 C43 175.14(10)
C40 C41 C42 C47 -178.07(13)
C49 C41 C42 C47 -2.3(2)
C40 O3 C43 C44 175.87(11)
C40 O3 C43 C42 -1.42(12)
C47 C42 C43 O3 179.22(10)
C41 C42 C43 O3 1.28(13)
C47 C42 C43 C44 1.92(18)
C41 C42 C43 C44 -176.01(11)
O3 C43 C44 C45 -176.97(10)
C42 C43 C44 C45 -0.06(17)
C48 O4 C45 C44 -2.98(17)
C48 O4 C45 C46 175.92(11)
C43 C44 C45 O4 176.87(11)
C43 C44 C45 C46 -1.94(17)
O4 C45 C46 C47 -176.82(11)
C44 C45 C46 C47 2.11(18)
C45 C46 C47 C42 -0.16(18)
C43 C42 C47 C46 -1.75(17)
C41 C42 C47 C46 175.48(12)
C40 C41 C49 C50 -55.93(19)
C42 C41 C49 C50 129.62(13)
C40 C41 C49 C54 125.80(14)
C42 C41 C49 C54 -48.66(16)
C54 C49 C50 C51 -1.23(18)
C41 C49 C50 C51 -179.48(12)
C49 C50 C51 C52 0.8(2)
C50 C51 C52 C53 0.1(2)
C51 C52 C53 C54 -0.5(2)
C52 C53 C54 C49 0.0(2)
C50 C49 C54 C53 0.84(19)
C41 C49 C54 C53 179.20(12)
